data_2100160
loop_
_publ_author_name
'A. David Rae'
'Susanne Mossin'
'Henning O. S\/orensen'

_publ_section_title
;
 Structure refinement of a twinned pseudo-symmetric crystal of
 [Mn(C~10~H~24~N~4~)(NCO)~2~]^+^&#x00B7;ClO_4^-
;
_journal_coeditor_code CK5009
_journal_issue 4
_journal_name_full 'Acta Crystallographica Section B'
_journal_page_first 407
_journal_page_last 417
_journal_paper_doi 10.1107/S0108768105015211
_journal_volume 61
_journal_year 2005
_chemical_formula_moiety 'C12 H24 Mn N6 O2, Cl O4'
_chemical_formula_sum 'C12 H24 Cl Mn N6 O6'
_chemical_formula_weight 438.76
_chemical_name_systematic
;
trans-dicyanato-(1,4,8,11-tetraazacyclotetradecane)mangan(III)perchlorate
;
_space_group_IT_number 2
_symmetry_cell_setting triclinic
_symmetry_space_group_name_Hall '-P 1 (1/2*x+1/2*y,1/2*x-1/2*y,-z)'
_symmetry_space_group_name_H-M 'C -1'
_atom_sites_solution_hydrogens geom
_atom_sites_solution_primary direct
_atom_sites_solution_secondary difmap
_audit_creation_method 'SHELXL-97 and manual editing'
_cell_angle_alpha 90.180(2)
_cell_angle_beta 111.561(2)
_cell_angle_gamma 90.083(2)
_cell_formula_units_Z 16
_cell_length_a 30.5936(10)
_cell_length_b 18.8967(3)
_cell_length_c 12.8288(5)
_cell_measurement_reflns_used 976
_cell_measurement_temperature 122.0(10)
_cell_measurement_theta_max 33.27
_cell_measurement_theta_min 4.01
_cell_volume 6897.5(4)
_computing_cell_refinement 'DIRAX (Duisenberg, 1992)'
_computing_data_collection 'COLLECT (Nonius, 1999)'
_computing_data_reduction
;
EvalCCD (Duisenberg, 1998) and DREAD (Blessing, 1987)
;
_computing_molecular_graphics 'Platon (Spek, 1990)'
_computing_publication_material 'RAELS2000 and manual editing'
_computing_structure_refinement 'RAELS2000 (Rae, 2000)'
_computing_structure_solution 'SHELXS-97 (Sheldrick, 1990)'
_diffrn_ambient_temperature 122.0(10)
_diffrn_measured_fraction_theta_full 1.00
_diffrn_measurement_device_type 'Nonius KappaCCD'
_diffrn_measurement_method '\w scans with \k offsets'
_diffrn_radiation_monochromator graphite
_diffrn_radiation_source 'fine-focus sealed tube'
_diffrn_radiation_type MoK\a
_diffrn_radiation_wavelength 0.71073
_diffrn_reflns_av_R_equivalents 0.0652
_diffrn_reflns_av_sigmaI/netI 0.0473
_diffrn_reflns_limit_h_max 48
_diffrn_reflns_limit_h_min -48
_diffrn_reflns_limit_k_max 30
_diffrn_reflns_limit_k_min -30
_diffrn_reflns_limit_l_max 20
_diffrn_reflns_limit_l_min -20
_diffrn_reflns_number 152267
_diffrn_reflns_theta_full 34.65
_diffrn_reflns_theta_max 34.65
_diffrn_reflns_theta_min 2.50
_diffrn_standards_decay_% none
_exptl_absorpt_coefficient_mu 0.966
_exptl_absorpt_correction_type none
_exptl_crystal_colour yellow-green
_exptl_crystal_density_diffrn 1.690
_exptl_crystal_density_method 'not measured'
_exptl_crystal_description block
_exptl_crystal_F_000 3648
_exptl_crystal_size_max 0.39
_exptl_crystal_size_mid 0.27
_exptl_crystal_size_min 0.18
_refine_diff_density_max 1.00
_refine_diff_density_min -1.01
_refine_ls_extinction_method none
_refine_ls_goodness_of_fit_ref 1.31
_refine_ls_hydrogen_treatment constr
_refine_ls_matrix_type full
_refine_ls_number_parameters 497
_refine_ls_number_reflns 27998
_refine_ls_number_restraints 56
_refine_ls_R_factor_all 0.086
_refine_ls_R_factor_gt 0.041
_refine_ls_shift/su_max 0.1
_refine_ls_structure_factor_coef F
_refine_ls_weighting_details 'calc w=1/[\s^2^(Fo)+(0.02Fo)^2^]'
_refine_ls_weighting_scheme calc
_refine_ls_wR_factor_gt 0.054
_refine_ls_wR_factor_ref 0.061
_reflns_number_gt 17584
_reflns_number_total 27998
_reflns_threshold_expression >3sigma(I)
_cod_data_source_file ck5009.cif
_cod_data_source_block large
_cod_original_cell_volume 6897.9(4)
_cod_original_sg_symbol_H-M C-1
_cod_database_code 2100160

loop_
_symmetry_equiv_pos_as_xyz
x,y,z
-x,-y,-z
1/2+x,1/2+y,z
1/2-x,1/2-y,-z

loop_
_atom_site_aniso_label
_atom_site_aniso_U_11
_atom_site_aniso_U_22
_atom_site_aniso_U_33
_atom_site_aniso_U_12
_atom_site_aniso_U_13
_atom_site_aniso_U_23
Mn1 0.0085(3) 0.0061(3) 0.0067(3) 0.0007(2) 0.0037(3) 0.0009(2)
Mn2 0.0076(3) 0.0069(3) 0.0075(3) 0.0010(2) 0.0044(3) 0.0020(2)
Mn3 0.0072(3) 0.0050(2) 0.0064(3) -0.0010(2) 0.0033(2) 0.0009(2)
Mn4 0.0073(3) 0.0086(3) 0.0081(3) -0.0013(2) 0.0030(2) -0.0010(2)
Mn5 0.0073(3) 0.0077(3) 0.0063(3) 0.0006(2) 0.0020(2) 0.0004(2)
Mn6 0.0085(3) 0.0081(3) 0.0081(3) 0.0003(2) 0.0034(2) 0.0002(2)
N11 0.0126(4) 0.0090(3) 0.0112(4) 0.0014(3) 0.0066(3) 0.0020(3)
N12 0.0114(4) 0.0113(4) 0.0109(4) 0.0007(3) 0.0045(3) -0.0006(3)
C11 0.0110(10) 0.0120(10) 0.0180(10) 0.0040(10) 0.0050(10) 0.0010(10)
C12 0.0180(10) 0.0100(10) 0.0170(10) 0.0010(10) 0.0090(10) -0.0030(10)
C13 0.0160(10) 0.0110(10) 0.0210(10) -0.0020(10) 0.0080(10) -0.0050(10)
C14 0.0160(10) 0.0160(10) 0.0130(10) -0.0010(10) 0.0040(10) -0.0060(10)
C15 0.0130(10) 0.0160(10) 0.0140(10) 0.0040(10) 0.0010(10) 0.0010(10)
N13 0.0190(10) 0.0140(10) 0.0130(10) 0.0000(10) 0.0100(10) 0.0020(10)
C16 0.0210(10) 0.0100(10) 0.0140(10) 0.0030(10) 0.0100(10) 0.0020(10)
O11 0.0420(10) 0.0210(10) 0.0250(10) 0.0030(10) 0.0250(10) 0.0090(10)
N21 0.0130(10) 0.0130(10) 0.0130(10) 0.0040(10) 0.0070(10) 0.0050(10)
N22 0.0120(10) 0.0140(10) 0.0120(10) -0.0010(10) 0.0070(10) -0.0010(10)
C21 0.0100(10) 0.0220(10) 0.0200(10) 0.0040(10) 0.0040(10) 0.0030(10)
C22 0.0210(10) 0.0120(10) 0.0230(10) 0.0060(10) 0.0140(10) 0.0020(10)
C23 0.0250(10) 0.0090(10) 0.0260(10) 0.0010(10) 0.0170(10) 0.0000(10)
C24 0.0210(10) 0.0140(10) 0.0190(10) -0.0040(10) 0.0130(10) -0.0060(10)
C25 0.0120(10) 0.0240(10) 0.0140(10) 0.0000(10) 0.0020(10) -0.0010(10)
N23 0.0190(10) 0.0150(10) 0.0130(10) 0.0000(10) 0.0110(10) 0.0020(10)
C26 0.0190(10) 0.0110(10) 0.0140(10) 0.0020(10) 0.0100(10) 0.0020(10)
O21 0.0410(10) 0.0230(10) 0.0220(10) 0.0010(10) 0.0240(10) 0.0090(10)
N31 0.0100(10) 0.0080(10) 0.0090(10) -0.0010(10) 0.0050(10) 0.0020(10)
N32 0.0100(10) 0.0090(10) 0.0100(10) -0.0010(10) 0.0040(10) 0.0000(10)
C31 0.0090(10) 0.0100(10) 0.0140(10) -0.0010(10) 0.0030(10) 0.0000(10)
C32 0.0120(10) 0.0100(10) 0.0150(10) 0.0010(10) 0.0060(10) -0.0020(10)
C33 0.0120(10) 0.0080(10) 0.0180(10) 0.0000(10) 0.0050(10) -0.0020(10)
C34 0.0130(10) 0.0110(10) 0.0140(10) 0.0000(10) 0.0050(10) -0.0040(10)
C35 0.0110(10) 0.0120(10) 0.0110(10) 0.0000(10) 0.0010(10) -0.0010(10)
N33 0.0160(10) 0.0140(10) 0.0120(10) -0.0010(10) 0.0080(10) 0.0020(10)
C36 0.0130(10) 0.0120(10) 0.0110(10) 0.0020(10) 0.0050(10) 0.0030(10)
O31 0.0280(10) 0.0250(10) 0.0190(10) 0.0020(10) 0.0160(10) 0.0120(10)
N31' 0.0100(10) 0.0080(10) 0.0090(10) -0.0010(10) 0.0050(10) 0.0020(10)
N32' 0.0090(10) 0.0090(10) 0.0100(10) -0.0010(10) 0.0040(10) 0.0000(10)
C31' 0.0090(10) 0.0100(10) 0.0140(10) -0.0010(10) 0.0030(10) 0.0000(10)
C32' 0.0120(10) 0.0100(10) 0.0150(10) 0.0010(10) 0.0060(10) -0.0020(10)
C33' 0.0120(10) 0.0080(10) 0.0180(10) 0.0000(10) 0.0050(10) -0.0020(10)
C34' 0.0130(10) 0.0110(10) 0.0130(10) 0.0000(10) 0.0050(10) -0.0040(10)
C35' 0.0110(10) 0.0120(10) 0.0100(10) 0.0000(10) 0.0010(10) -0.0010(10)
N33' 0.0160(10) 0.0140(10) 0.0110(10) -0.0010(10) 0.0080(10) 0.0020(10)
C36' 0.0120(10) 0.0120(10) 0.0110(10) 0.0020(10) 0.0050(10) 0.0030(10)
O31' 0.0270(10) 0.0260(10) 0.0190(10) 0.0020(10) 0.0150(10) 0.0110(10)
N41 0.0110(10) 0.0140(10) 0.0140(10) -0.0030(10) 0.0060(10) -0.0040(10)
N42 0.0120(10) 0.0140(10) 0.0090(10) 0.0010(10) 0.0050(10) 0.0000(10)
C41 0.0090(10) 0.0210(10) 0.0200(10) -0.0020(10) 0.0030(10) -0.0050(10)
C42 0.0190(10) 0.0140(10) 0.0250(10) -0.0070(10) 0.0130(10) -0.0020(10)
C43 0.0250(10) 0.0110(10) 0.0240(10) -0.0020(10) 0.0140(10) 0.0000(10)
C44 0.0240(10) 0.0140(10) 0.0150(10) 0.0030(10) 0.0110(10) 0.0040(10)
C45 0.0120(10) 0.0210(10) 0.0110(10) 0.0030(10) 0.0010(10) -0.0020(10)
N43 0.0170(10) 0.0160(10) 0.0130(10) 0.0010(10) 0.0080(10) 0.0000(10)
C46 0.0130(10) 0.0120(10) 0.0110(10) 0.0020(10) 0.0040(10) 0.0020(10)
O41 0.0300(10) 0.0240(10) 0.0160(10) 0.0060(10) 0.0130(10) -0.0020(10)
N51 0.0170(10) 0.0120(10) 0.0150(10) -0.0030(10) 0.0090(10) -0.0030(10)
N52 0.0120(10) 0.0190(10) 0.0090(10) 0.0040(10) 0.0030(10) 0.0000(10)
C51 0.0130(10) 0.0230(10) 0.0240(10) -0.0080(10) 0.0090(10) -0.0080(10)
C52 0.0340(10) 0.0120(10) 0.0250(10) -0.0010(10) 0.0200(10) 0.0030(10)
C53 0.0370(10) 0.0150(10) 0.0220(10) 0.0110(10) 0.0170(10) 0.0080(10)
C54 0.0270(10) 0.0240(10) 0.0110(10) 0.0130(10) 0.0070(10) 0.0080(10)
C55 0.0110(10) 0.0300(10) 0.0140(10) -0.0010(10) 0.0000(10) -0.0070(10)
N53 0.0170(10) 0.0160(10) 0.0110(10) 0.0020(10) 0.0070(10) 0.0000(10)
C56 0.0140(10) 0.0120(10) 0.0100(10) 0.0000(10) 0.0040(10) 0.0010(10)
O51 0.0300(10) 0.0220(10) 0.0180(10) 0.0030(10) 0.0150(10) -0.0050(10)
N61 0.0120(10) 0.0120(10) 0.0120(10) 0.0000(10) 0.0050(10) -0.0010(10)
N62 0.0120(10) 0.0120(10) 0.0110(10) 0.0010(10) 0.0050(10) 0.0010(10)
C61 0.0100(10) 0.0160(10) 0.0160(10) 0.0000(10) 0.0030(10) 0.0000(10)
C62 0.0150(10) 0.0130(10) 0.0190(10) -0.0030(10) 0.0080(10) 0.0010(10)
C63 0.0170(10) 0.0110(10) 0.0210(10) 0.0000(10) 0.0080(10) 0.0020(10)
C64 0.0170(10) 0.0140(10) 0.0150(10) 0.0010(10) 0.0070(10) 0.0050(10)
C65 0.0120(10) 0.0170(10) 0.0110(10) 0.0010(10) 0.0020(10) 0.0010(10)
N63 0.0170(10) 0.0160(10) 0.0130(10) 0.0010(10) 0.0080(10) -0.0010(10)
C66 0.0120(10) 0.0140(10) 0.0110(10) -0.0010(10) 0.0040(10) 0.0000(10)
O61 0.0250(10) 0.0270(10) 0.0170(10) -0.0010(10) 0.0120(10) -0.0080(10)
N61' 0.0120(10) 0.0120(10) 0.0120(10) 0.0000(10) 0.0050(10) -0.0010(10)
N62' 0.0120(10) 0.0120(10) 0.0110(10) 0.0010(10) 0.0050(10) 0.0010(10)
C61' 0.0100(10) 0.0160(10) 0.0160(10) 0.0000(10) 0.0030(10) 0.0000(10)
C62' 0.0150(10) 0.0130(10) 0.0190(10) -0.0030(10) 0.0080(10) 0.0010(10)
C63' 0.0170(10) 0.0110(10) 0.0210(10) 0.0000(10) 0.0080(10) 0.0020(10)
C64' 0.0170(10) 0.0140(10) 0.0150(10) 0.0000(10) 0.0070(10) 0.0050(10)
C65' 0.0120(10) 0.0170(10) 0.0120(10) 0.0010(10) 0.0020(10) 0.0010(10)
N63' 0.0170(10) 0.0160(10) 0.0130(10) 0.0010(10) 0.0080(10) -0.0010(10)
C66' 0.0120(10) 0.0140(10) 0.0120(10) -0.0010(10) 0.0040(10) 0.0000(10)
O61' 0.0260(10) 0.0260(10) 0.0190(10) 0.0000(10) 0.0130(10) -0.0080(10)
CL1 0.0130(10) 0.0120(10) 0.0160(10) 0.0020(10) 0.0070(10) 0.0010(10)
O12 0.0220(10) 0.0130(10) 0.0220(10) 0.0040(10) 0.0130(10) 0.0040(10)
O13 0.0290(10) 0.0250(10) 0.0240(10) -0.0020(10) 0.0110(10) -0.0100(10)
O14 0.0320(10) 0.0160(10) 0.0410(10) -0.0010(10) 0.0280(10) 0.0010(10)
O15 0.0190(10) 0.0290(10) 0.0250(10) 0.0120(10) 0.0050(10) 0.0040(10)
CL2 0.0150(10) 0.0120(10) 0.0180(10) 0.0010(10) 0.0090(10) 0.0030(10)
O22 0.0470(10) 0.0180(10) 0.0650(10) 0.0110(10) 0.0370(10) 0.0210(10)
O23 0.0370(10) 0.0350(10) 0.0250(10) -0.0060(10) 0.0180(10) -0.0110(10)
O24 0.0290(10) 0.0190(10) 0.0280(10) -0.0010(10) 0.0220(10) 0.0010(10)
O25 0.0130(10) 0.0360(10) 0.0500(10) -0.0020(10) 0.0070(10) -0.0070(10)
CL3 0.0120(10) 0.0110(10) 0.0130(10) -0.0020(10) 0.0070(10) 0.0000(10)
O32 0.0290(10) 0.0140(10) 0.0260(10) -0.0050(10) 0.0140(10) -0.0070(10)
O33 0.0360(10) 0.0280(10) 0.0210(10) -0.0020(10) 0.0110(10) 0.0120(10)
O34 0.0200(10) 0.0230(10) 0.0250(10) 0.0010(10) 0.0150(10) -0.0030(10)
O35 0.0130(10) 0.0320(10) 0.0250(10) -0.0080(10) 0.0060(10) -0.0020(10)
CL4 0.0140(10) 0.0120(10) 0.0130(10) 0.0000(10) 0.0080(10) 0.0020(10)
O42 0.0370(10) 0.0180(10) 0.0320(10) -0.0060(10) 0.0170(10) -0.0110(10)
O43 0.0460(10) 0.0440(10) 0.0280(10) 0.0030(10) 0.0150(10) 0.0230(10)
O44 0.0270(10) 0.0240(10) 0.0330(10) 0.0060(10) 0.0210(10) -0.0020(10)
O45 0.0140(10) 0.0350(10) 0.0340(10) -0.0050(10) 0.0080(10) 0.0030(10)
H1N11 0.019 0.010 0.014 0.002 0.009 0.004
H1N12 0.013 0.013 0.016 -0.002 0.008 -0.002
H1C11 0.018 0.017 0.023 0.010 0.007 0.003
H2C11 0.010 0.014 0.021 0.001 0.007 -0.001
H1C12 0.016 0.013 0.015 0.001 0.009 -0.004
H2C12 0.026 0.011 0.024 0.004 0.014 -0.002
H1C13 0.023 0.015 0.027 -0.005 0.012 -0.010
H2C13 0.020 0.011 0.026 -0.004 0.013 -0.004
H1C14 0.018 0.026 0.019 -0.004 0.004 -0.011
H2C14 0.018 0.018 0.009 0.002 0.003 -0.004
H1C15 0.018 0.017 0.012 0.007 0.001 0.004
H2C15 0.012 0.027 0.020 0.004 0.000 -0.002
H1N21 0.020 0.015 0.014 0.007 0.009 0.008
H1N22 0.016 0.014 0.017 -0.004 0.012 -0.002
H1C21 0.014 0.036 0.023 0.012 0.003 0.006
H2C21 0.009 0.022 0.024 0.001 0.007 0.000
H1C22 0.017 0.013 0.022 0.003 0.013 -0.001
H2C22 0.029 0.019 0.031 0.014 0.018 0.007
H1C23 0.038 0.010 0.037 0.000 0.027 -0.002
H2C23 0.032 0.009 0.029 0.001 0.021 0.003
H1C24 0.029 0.021 0.028 -0.011 0.019 -0.013
H2C24 0.020 0.017 0.015 -0.003 0.010 -0.006
H1C25 0.015 0.027 0.011 0.002 0.000 0.001
H2C25 0.013 0.037 0.021 -0.006 0.003 -0.008
H1N31 0.014 0.010 0.011 0.001 0.006 0.004
H1N32 0.012 0.009 0.014 -0.003 0.007 0.000
H1C31 0.011 0.018 0.015 0.003 0.002 0.000
H2C31 0.008 0.011 0.017 -0.003 0.004 -0.002
H1C32 0.010 0.012 0.014 0.000 0.005 -0.004
H2C32 0.016 0.013 0.018 0.005 0.007 0.000
H1C33 0.017 0.009 0.024 0.001 0.007 -0.004
H2C33 0.017 0.007 0.021 -0.001 0.008 0.001
H1C34 0.016 0.014 0.020 -0.003 0.007 -0.009
H2C34 0.012 0.014 0.010 0.002 0.003 -0.004
H1C35 0.012 0.015 0.008 0.003 0.001 0.000
H2C35 0.012 0.018 0.016 -0.002 0.002 -0.006
H1N31' 0.014 0.010 0.010 0.001 0.006 0.004
H1N32' 0.012 0.009 0.014 -0.003 0.007 0.000
H1C31' 0.008 0.011 0.017 -0.003 0.004 -0.002
H2C31' 0.011 0.018 0.015 0.003 0.002 0.000
H1C32' 0.016 0.013 0.018 0.005 0.007 0.000
H2C32' 0.010 0.012 0.014 0.000 0.006 -0.004
H1C33' 0.017 0.007 0.021 -0.001 0.008 0.001
H2C33' 0.017 0.009 0.024 0.001 0.007 -0.004
H1C34' 0.012 0.014 0.010 0.002 0.003 -0.004
H2C34' 0.016 0.014 0.020 -0.002 0.007 -0.009
H1C35' 0.012 0.018 0.015 -0.002 0.002 -0.006
H2C35' 0.013 0.015 0.008 0.003 0.001 0.001
H1N41 0.015 0.015 0.014 -0.004 0.005 -0.006
H1N42 0.015 0.015 0.011 0.003 0.007 0.000
H1C41 0.011 0.033 0.026 -0.006 0.002 -0.009
H2C41 0.008 0.022 0.023 -0.001 0.006 -0.003
H1C42 0.018 0.015 0.026 -0.004 0.014 0.001
H2C42 0.026 0.021 0.035 -0.014 0.016 -0.006
H1C43 0.039 0.012 0.034 -0.003 0.023 0.001
H2C43 0.027 0.011 0.023 -0.002 0.013 -0.002
H1C44 0.032 0.019 0.019 0.009 0.016 0.008
H2C44 0.024 0.016 0.015 0.003 0.011 0.005
H1C45 0.015 0.023 0.010 0.003 0.000 -0.003
H2C45 0.015 0.032 0.014 0.009 0.002 0.001
H1N51 0.021 0.012 0.017 -0.003 0.011 -0.005
H1N52 0.013 0.022 0.011 0.007 0.005 0.001
H1C51 0.023 0.033 0.034 -0.018 0.015 -0.016
H2C51 0.013 0.025 0.027 -0.007 0.011 -0.007
H1C52 0.032 0.014 0.024 -0.001 0.020 0.004
H2C52 0.052 0.014 0.038 -0.008 0.032 -0.001
H1C53 0.059 0.019 0.031 0.018 0.028 0.014
H2C53 0.038 0.014 0.024 0.012 0.018 0.007
H1C54 0.033 0.041 0.014 0.023 0.007 0.012
H2C54 0.027 0.024 0.009 0.011 0.006 0.007
H1C55 0.014 0.031 0.013 -0.001 -0.001 -0.009
H2C55 0.011 0.051 0.019 0.002 -0.001 -0.009
H1N61 0.015 0.014 0.013 -0.002 0.007 -0.004
H1N62 0.014 0.012 0.014 0.003 0.008 0.001
H1C61 0.012 0.025 0.018 -0.004 0.003 -0.002
H2C61 0.009 0.016 0.018 0.002 0.004 0.002
H1C62 0.013 0.015 0.017 -0.001 0.008 0.004
H2C62 0.020 0.018 0.024 -0.008 0.010 -0.001
H1C63 0.024 0.012 0.029 -0.001 0.013 0.004
H2C63 0.021 0.010 0.024 0.000 0.011 0.000
H1C64 0.022 0.018 0.022 0.005 0.011 0.010
H2C64 0.015 0.017 0.013 0.000 0.006 0.005
H1C65 0.014 0.020 0.010 -0.001 0.001 0.000
H2C65 0.014 0.025 0.016 0.005 0.003 0.006
H1N61' 0.015 0.013 0.013 -0.002 0.007 -0.004
H1N62' 0.014 0.012 0.014 0.003 0.008 0.001
H1C61' 0.009 0.016 0.018 0.002 0.004 0.002
H2C61' 0.012 0.025 0.018 -0.004 0.003 -0.002
H1C62' 0.020 0.018 0.024 -0.008 0.010 -0.001
H2C62' 0.013 0.015 0.017 -0.001 0.008 0.004
H1C63' 0.021 0.010 0.024 0.000 0.011 0.000
H2C63' 0.024 0.012 0.028 -0.001 0.013 0.004
H1C64' 0.015 0.017 0.012 -0.001 0.006 0.005
H2C64' 0.022 0.018 0.021 0.005 0.011 0.010
H1C65' 0.014 0.025 0.016 0.005 0.003 0.006
H2C65' 0.014 0.020 0.010 -0.001 0.001 0.000

loop_
_atom_site_label
_atom_site_fract_x
_atom_site_fract_y
_atom_site_fract_z
_atom_site_U_iso_or_equiv
_atom_site_thermal_displace_type
_atom_site_calc_flag
_atom_site_calc_attached_atom
_atom_site_refinement_flags
_atom_site_occupancy
Mn1 0.50000 0.00000 0.00000 0.0068(2) Uani d ? . 1.0
Mn2 0.50000 0.50000 0.00000 0.0068(2) Uani d ? . 1.0
Mn3 0.502390(10) 0.25084(2) 0.50614(3) 0.0060(2) Uani d ? . 1.0
Mn4 0.75000 0.25000 0.50000 0.0079(2) Uani d ? . 1.0
Mn5 0.75000 0.75000 0.50000 0.0072(2) Uani d ? . 1.0
Mn6 0.75110(2) 0.50012(2) 0.00344(4) 0.0082(2) Uani d ? . 1.0
N11 0.46960(10) 0.09770(10) -0.0230(2) 0.0103(2) Uani d ? . 1.0
N12 0.56470(10) 0.03570(10) 0.1003(2) 0.0111(2) Uani d ? . 1.0
C11 0.41810(10) 0.08560(10) -0.0670(2) 0.0140(10) Uani d ? . 1.0
C12 0.48430(10) 0.14500(10) 0.0759(2) 0.0140(10) Uani d ? . 1.0
C13 0.53720(10) 0.15550(10) 0.1256(2) 0.0160(10) Uani d ? . 1.0
C14 0.56570(10) 0.09160(10) 0.1822(2) 0.0160(10) Uani d ? . 1.0
C15 0.59250(10) -0.02800(10) 0.1537(2) 0.0150(10) Uani d ? . 1.0
N13 0.51940(10) 0.01650(10) -0.1426(2) 0.0140(10) Uani d ? . 1.0
C16 0.53290(10) 0.0447(2) -0.2064(3) 0.0140(10) Uani d ? . 1.0
O11 0.54640(10) 0.06960(10) -0.2747(2) 0.0260(10) Uani d ? . 1.0
N21 0.44950(10) 0.57370(10) -0.0695(2) 0.0120(10) Uani d ? . 1.0
N22 0.55010(10) 0.57240(10) 0.0841(2) 0.0120(10) Uani d ? . 1.0
C21 0.40420(10) 0.53560(10) -0.1168(2) 0.0170(10) Uani d ? . 1.0
C22 0.44780(10) 0.63440(10) 0.0020(2) 0.0170(10) Uani d ? . 1.0
C23 0.49410(10) 0.67360(10) 0.0444(3) 0.0180(10) Uani d ? . 1.0
C24 0.53490(10) 0.63520(10) 0.1312(2) 0.0170(10) Uani d ? . 1.0
C25 0.58800(10) 0.53220(10) 0.1697(2) 0.0170(10) Uani d ? . 1.0
N23 0.52180(10) 0.51060(10) -0.1410(2) 0.0140(10) Uani d ? . 1.0
C26 0.53320(10) 0.5406(2) -0.2076(3) 0.0140(10) Uani d ? . 1.0
O21 0.54440(10) 0.5680(2) -0.2780(2) 0.0250(10) Uani d ? . 1.0
N31 0.44820(10) 0.31880(10) 0.4278(2) 0.0090(10) Uani d ? . 1.0
N32 0.54580(10) 0.32870(10) 0.5987(2) 0.0090(10) Uani d ? . 1.0
C31 0.40610(10) 0.27390(10) 0.3733(3) 0.0110(10) Uani d ? . 1.0
C32 0.43960(10) 0.37460(10) 0.4990(2) 0.0120(10) Uani d ? . 1.0
C33 0.48320(10) 0.4198(2) 0.5532(3) 0.0130(10) Uani d ? . 1.0
C34 0.52360(10) 0.3837(2) 0.6444(2) 0.0120(10) Uani d ? . 1.0
C35 0.58450(10) 0.29150(10) 0.6881(2) 0.0120(10) Uani d ? . 1.0
N33 0.52840(10) 0.26970(10) 0.3746(2) 0.0130(10) Uani d ? . 1.0
C36 0.53820(10) 0.3022(2) 0.3084(2) 0.0120(10) Uani d ? . 1.0
O31 0.54930(10) 0.33260(10) 0.2401(2) 0.0220(10) Uani d ? . 1.0
N31' 0.55640(10) 0.18300(10) 0.5844(2) 0.0090(10) Uani d ? . 1.0
N32' 0.45940(10) 0.17360(10) 0.4114(2) 0.0090(10) Uani d ? . 1.0
C31' 0.59870(10) 0.22750(10) 0.6376(3) 0.0110(10) Uani d ? . 1.0
C32' 0.56520(10) 0.12620(10) 0.5144(2) 0.0120(10) Uani d ? . 1.0
C33' 0.52150(10) 0.0817(2) 0.4577(3) 0.0130(10) Uani d ? . 1.0
C34' 0.48230(10) 0.1194(2) 0.3658(2) 0.0120(10) Uani d ? . 1.0
C35' 0.42100(10) 0.21110(10) 0.3215(2) 0.0120(10) Uani d ? . 1.0
N33' 0.47650(10) 0.23250(10) 0.6378(2) 0.0130(10) Uani d ? . 1.0
C36' 0.46510(10) 0.2054(2) 0.7059(2) 0.0120(10) Uani d ? . 1.0
O31' 0.45260(10) 0.18020(10) 0.7762(2) 0.0220(10) Uani d ? . 1.0
N41 0.80350(10) 0.31860(10) 0.5770(2) 0.0130(10) Uani d ? . 1.0
N42 0.70340(10) 0.32760(10) 0.4213(2) 0.0120(10) Uani d ? . 1.0
C41 0.84670(10) 0.27530(10) 0.6201(2) 0.0170(10) Uani d ? . 1.0
C42 0.80740(10) 0.37930(10) 0.5086(2) 0.0180(10) Uani d ? . 1.0
C43 0.76320(10) 0.42380(10) 0.4682(2) 0.0180(10) Uani d ? . 1.0
C44 0.72110(10) 0.38970(10) 0.3788(2) 0.0160(10) Uani d ? . 1.0
C45 0.66400(10) 0.29240(10) 0.3313(2) 0.0160(10) Uani d ? . 1.0
N43 0.72810(10) 0.2602(2) 0.6408(2) 0.0150(10) Uani d ? . 1.0
C46 0.71680(10) 0.2892(2) 0.7085(2) 0.0120(10) Uani d ? . 1.0
O41 0.70430(10) 0.31660(10) 0.7769(2) 0.0220(10) Uani d ? . 1.0
N51 0.78260(10) 0.84610(10) 0.5297(2) 0.0140(10) Uani d ? . 1.0
N52 0.68720(10) 0.79060(10) 0.3979(2) 0.0130(10) Uani d ? . 1.0
C51 0.83350(10) 0.8302(2) 0.5778(2) 0.0200(10) Uani d ? . 1.0
C52 0.77050(10) 0.89530(10) 0.4334(2) 0.0210(10) Uani d ? . 1.0
C53 0.71820(10) 0.9087(2) 0.3822(3) 0.0230(10) Uani d ? . 1.0
C54 0.68820(10) 0.84740(10) 0.3200(2) 0.0210(10) Uani d ? . 1.0
C55 0.65820(10) 0.7286(2) 0.3389(2) 0.0200(10) Uani d ? . 1.0
N53 0.72840(10) 0.76640(10) 0.6397(2) 0.0140(10) Uani d ? . 1.0
C56 0.71500(10) 0.7921(2) 0.7058(2) 0.0120(10) Uani d ? . 1.0
O51 0.70020(10) 0.81660(10) 0.7721(2) 0.0220(10) Uani d ? . 1.0
N61 0.80590(10) 0.56730(10) 0.0816(2) 0.0110(10) Uani d ? . 1.0
N62 0.70800(10) 0.57730(10) -0.0907(2) 0.0110(10) Uani d ? . 1.0
C61 0.84770(10) 0.5224(2) 0.1348(3) 0.0140(10) Uani d ? . 1.0
C62 0.81390(10) 0.6241(2) 0.0112(3) 0.0150(10) Uani d ? . 1.0
C63 0.77080(10) 0.6695(2) -0.0450(3) 0.0160(10) Uani d ? . 1.0
C64 0.73040(10) 0.6324(2) -0.1362(2) 0.0150(10) Uani d ? . 1.0
C65 0.66880(10) 0.5416(2) -0.1811(2) 0.0140(10) Uani d ? . 1.0
N63 0.72510(10) 0.5196(2) 0.1349(2) 0.0150(10) Uani d ? . 1.0
C66 0.71500(10) 0.5433(2) 0.2076(2) 0.0120(10) Uani d ? . 1.0
O61 0.70420(10) 0.56590(10) 0.2822(2) 0.0220(10) Uani d ? . 1.0
N61' 0.69620(10) 0.43260(10) -0.0745(2) 0.0110(10) Uani d ? . 1.0
N62' 0.79420(10) 0.42310(10) 0.0977(2) 0.0110(10) Uani d ? . 1.0
C61' 0.65460(10) 0.4782(2) -0.1293(3) 0.0140(10) Uani d ? . 1.0
C62' 0.68800(10) 0.3763(2) -0.0037(3) 0.0150(10) Uani d ? . 1.0
C63' 0.73110(10) 0.3312(2) 0.0531(3) 0.0160(10) Uani d ? . 1.0
C64' 0.77160(10) 0.3684(2) 0.1432(2) 0.0150(10) Uani d ? . 1.0
C65' 0.83390(10) 0.4587(2) 0.1872(2) 0.0140(10) Uani d ? . 1.0
N63' 0.77730(10) 0.4795(2) -0.1277(2) 0.0150(10) Uani d ? . 1.0
C66' 0.79070(10) 0.4478(2) -0.1888(2) 0.0130(10) Uani d ? . 1.0
O61' 0.80500(10) 0.41800(10) -0.2522(2) 0.0220(10) Uani d ? . 1.0
CL1 0.62090(10) 0.1878000 -0.02220(10) 0.0130(10) Uani d ? . 1.0
O12 0.62440(10) 0.11220(10) -0.0031(2) 0.0170(10) Uani d ? . 1.0
O13 0.63370(10) 0.22560(10) 0.0815(2) 0.0260(10) Uani d ? . 1.0
O14 0.65200(10) 0.20600(10) -0.0792(2) 0.0250(10) Uani d ? . 1.0
O15 0.57360(10) 0.2051(2) -0.0929(2) 0.0250(10) Uani d ? . 1.0
CL2 0.61950(10) 0.6920000 -0.02420(10) 0.0140(10) Uani d ? . 1.0
O22 0.63090(10) 0.62090(10) 0.0172(3) 0.0390(10) Uani d ? . 1.0
O23 0.63060(10) 0.74170(10) 0.0660(2) 0.0300(10) Uani d ? . 1.0
O24 0.64530(10) 0.70780(10) -0.0947(2) 0.0220(10) Uani d ? . 1.0
O25 0.57010(10) 0.6948(2) -0.0899(3) 0.0350(10) Uani d ? . 1.0
CL3 0.62810(10) 0.9362000 0.52430(10) 0.0120(10) Uani d ? . 1.0
O32 0.62150(10) 0.86240(10) 0.4908(2) 0.0220(10) Uani d ? . 1.0
O33 0.61610(10) 0.97950(10) 0.4265(2) 0.0280(10) Uani d ? . 1.0
O34 0.59750(10) 0.95290(10) 0.5833(2) 0.0210(10) Uani d ? . 1.0
O35 0.67620(10) 0.9482(2) 0.5955(2) 0.0240(10) Uani d ? . 1.0
CL4 0.63200(10) 0.4411000 0.52760(10) 0.0120(10) Uani d ? . 1.0
O42 0.62130(10) 0.36820(10) 0.4947(2) 0.0280(10) Uani d ? . 1.0
O43 0.62080(10) 0.4843(2) 0.4302(2) 0.0390(10) Uani d ? . 1.0
O44 0.60460(10) 0.46280(10) 0.5917(2) 0.0250(10) Uani d ? . 1.0
O45 0.68130(10) 0.4473(2) 0.5935(2) 0.0280(10) Uani d ? . 1.0
H1N11 0.4775 0.1219 -0.0830 0.013 Uani c ? . 1.0
H1N12 0.5797 0.0561 0.0499 0.013 Uani c ? . 1.0
H1C11 0.4014 0.1300 -0.1017 0.020 Uani c ? . 1.0
H2C11 0.4078 0.0708 -0.0048 0.014 Uani c ? . 1.0
H1C12 0.4738 0.1240 0.1343 0.014 Uani c ? . 1.0
H2C12 0.4690 0.1921 0.0529 0.019 Uani c ? . 1.0
H1C13 0.5441 0.1944 0.1824 0.021 Uani c ? . 1.0
H2C13 0.5477 0.1700 0.0636 0.018 Uani c ? . 1.0
H1C14 0.5990 0.1067 0.2230 0.022 Uani c ? . 1.0
H2C14 0.5526 0.0720 0.2369 0.016 Uani c ? . 1.0
H1C15 0.5836 -0.0439 0.2175 0.017 Uani c ? . 1.0
H2C15 0.6268 -0.0164 0.1821 0.021 Uani c ? . 1.0
H1N21 0.4557 0.5940 -0.1346 0.015 Uani c ? . 1.0
H1N22 0.5638 0.5905 0.0294 0.014 Uani c ? . 1.0
H1C21 0.3807 0.5655 -0.1747 0.025 Uani c ? . 1.0
H2C21 0.3923 0.5245 -0.0558 0.018 Uani c ? . 1.0
H1C22 0.4407 0.6165 0.0675 0.016 Uani c ? . 1.0
H2C22 0.4224 0.6675 -0.0427 0.024 Uani c ? . 1.0
H1C23 0.4893 0.7191 0.0786 0.025 Uani c ? . 1.0
H2C23 0.5032 0.6839 -0.0215 0.021 Uani c ? . 1.0
H1C24 0.5620 0.6687 0.1612 0.024 Uani c ? . 1.0
H2C24 0.5250 0.6195 0.1935 0.016 Uani c ? . 1.0
H1C25 0.5784 0.5211 0.2345 0.019 Uani c ? . 1.0
H2C25 0.6176 0.5609 0.1965 0.025 Uani c ? . 1.0
H1N31 0.4556 0.3430 0.3669 0.011 Uani c ? . 1.0
H1N32 0.5600 0.3528 0.5493 0.011 Uani c ? . 1.0
H1C31 0.3815 0.3014 0.3139 0.015 Uani c ? . 1.0
H2C31 0.3932 0.2574 0.4303 0.012 Uani c ? . 1.0
H1C32 0.4308 0.3519 0.5589 0.011 Uani c ? . 1.0
H2C32 0.4132 0.4054 0.4517 0.016 Uani c ? . 1.0
H1C33 0.4740 0.4623 0.5870 0.017 Uani c ? . 1.0
H2C33 0.4946 0.4351 0.4931 0.015 Uani c ? . 1.0
H1C34 0.5478 0.4202 0.6840 0.017 Uani c ? . 1.0
H2C34 0.5114 0.3613 0.6988 0.012 Uani c ? . 1.0
H1C35 0.5733 0.2762 0.7487 0.013 Uani c ? . 1.0
H2C35 0.6120 0.3241 0.7203 0.016 Uani c ? . 1.0
H1N31' 0.5493 0.1594 0.6460 0.011 Uani c ? . 1.0
H1N32' 0.4449 0.1488 0.4596 0.011 Uani c ? . 1.0
H1C31' 0.6117 0.2428 0.5800 0.012 Uani c ? . 1.0
H2C31' 0.6232 0.2001 0.6975 0.015 Uani c ? . 1.0
H1C32' 0.5909 0.0951 0.5630 0.016 Uani c ? . 1.0
H2C32' 0.5749 0.1483 0.4556 0.011 Uani c ? . 1.0
H1C33' 0.5091 0.0664 0.5162 0.015 Uani c ? . 1.0
H2C33' 0.5307 0.0392 0.4241 0.017 Uani c ? . 1.0
H1C34' 0.4957 0.1428 0.3145 0.012 Uani c ? . 1.0
H2C34' 0.4582 0.0837 0.3228 0.017 Uani c ? . 1.0
H1C35' 0.3937 0.1784 0.2872 0.016 Uani c ? . 1.0
H2C35' 0.4327 0.2277 0.2624 0.013 Uani c ? . 1.0
H1N41 0.7980 0.3384 0.6436 0.015 Uani c ? . 1.0
H1N42 0.6903 0.3459 0.4770 0.013 Uani c ? . 1.0
H1C41 0.8719 0.3023 0.6797 0.024 Uani c ? . 1.0
H2C41 0.8576 0.2638 0.5575 0.018 Uani c ? . 1.0
H1C42 0.8135 0.3610 0.4420 0.018 Uani c ? . 1.0
H2C42 0.8344 0.4098 0.5549 0.026 Uani c ? . 1.0
H1C43 0.7705 0.4688 0.4370 0.025 Uani c ? . 1.0
H2C43 0.7544 0.4348 0.5342 0.019 Uani c ? . 1.0
H1C44 0.6954 0.4255 0.3513 0.021 Uani c ? . 1.0
H2C44 0.7304 0.3742 0.3153 0.017 Uani c ? . 1.0
H1C45 0.6734 0.2814 0.2661 0.017 Uani c ? . 1.0
H2C45 0.6358 0.3238 0.3063 0.021 Uani c ? . 1.0
H1N51 0.7742 0.8701 0.5894 0.016 Uani c ? . 1.0
H1N52 0.6717 0.8107 0.4478 0.015 Uani c ? . 1.0
H1C51 0.8512 0.8733 0.6161 0.029 Uani c ? . 1.0
H2C51 0.8444 0.8153 0.5166 0.021 Uani c ? . 1.0
H1C52 0.7811 0.8743 0.3750 0.021 Uani c ? . 1.0
H2C52 0.7871 0.9413 0.4598 0.030 Uani c ? . 1.0
H1C53 0.7129 0.9488 0.3283 0.033 Uani c ? . 1.0
H2C53 0.7074 0.9226 0.4440 0.023 Uani c ? . 1.0
H1C54 0.6554 0.8644 0.2790 0.030 Uani c ? . 1.0
H2C54 0.7014 0.8281 0.2650 0.020 Uani c ? . 1.0
H1C55 0.6678 0.7132 0.2757 0.021 Uani c ? . 1.0
H2C55 0.6242 0.7417 0.3089 0.029 Uani c ? . 1.0
H1N61 0.7990 0.5910 0.1436 0.013 Uani c ? . 1.0
H1N62 0.6940 0.6019 -0.0413 0.013 Uani c ? . 1.0
H1C61 0.8724 0.5501 0.1941 0.019 Uani c ? . 1.0
H2C61 0.8602 0.5062 0.0770 0.015 Uani c ? . 1.0
H1C62 0.8233 0.6018 -0.0483 0.014 Uani c ? . 1.0
H2C62 0.8400 0.6552 0.0596 0.020 Uani c ? . 1.0
H1C63 0.7805 0.7112 -0.0794 0.021 Uani c ? . 1.0
H2C63 0.7591 0.6863 0.0140 0.018 Uani c ? . 1.0
H1C64 0.7062 0.6685 -0.1761 0.020 Uani c ? . 1.0
H2C64 0.7427 0.6098 -0.1904 0.015 Uani c ? . 1.0
H1C65 0.6794 0.5259 -0.2425 0.015 Uani c ? . 1.0
H2C65 0.6416 0.5746 -0.2121 0.019 Uani c ? . 1.0
H1N61' 0.7033 0.4084 -0.1359 0.013 Uani c ? . 1.0
H1N62' 0.8079 0.3981 0.0480 0.013 Uani c ? . 1.0
H1C61' 0.6417 0.4946 -0.0722 0.015 Uani c ? . 1.0
H2C61' 0.6300 0.4505 -0.1891 0.019 Uani c ? . 1.0
H1C62' 0.6620 0.3450 -0.0519 0.020 Uani c ? . 1.0
H2C62' 0.6785 0.3989 0.0554 0.014 Uani c ? . 1.0
H1C63' 0.7427 0.3138 -0.0058 0.018 Uani c ? . 1.0
H2C63' 0.7215 0.2899 0.0884 0.021 Uani c ? . 1.0
H1C64' 0.7594 0.3915 0.1972 0.015 Uani c ? . 1.0
H2C64' 0.7957 0.3324 0.1833 0.020 Uani c ? . 1.0
H1C65' 0.8610 0.4255 0.2171 0.019 Uani c ? . 1.0
H2C65' 0.8237 0.4741 0.2495 0.015 Uani c ? . 1.0

loop_
_atom_type_symbol
_atom_type_description
_atom_type_scat_dispersion_real
_atom_type_scat_dispersion_imag
_atom_type_scat_source
C C 0.0033 0.0016 'International Tables Vol C Tables 4.2.6.8 and 6.1.1.4'
H H 0.0000 0.0000 'International Tables Vol C Tables 4.2.6.8 and 6.1.1.4'
O O 0.0106 0.0060 'International Tables Vol C Tables 4.2.6.8 and 6.1.1.4'
N N 0.0061 0.0033 'International Tables Vol C Tables 4.2.6.8 and 6.1.1.4'
Cl Cl 0.1484 0.1585 'International Tables Vol C Tables 4.2.6.8 and 6.1.1.4'
Mn Mn 0.3368 0.7283 'International Tables Vol C Tables 4.2.6.8 and 6.1.1.4'

loop_
_geom_angle_atom_site_label_1
_geom_angle_atom_site_label_2
_geom_angle_atom_site_label_3
_geom_angle_site_symmetry_1
_geom_angle_site_symmetry_3
_geom_angle
_geom_angle_publ_flag
N11 Mn1 N12 . . 94.60(10) yes
N11 Mn1 N12 . 2_655 85.40(10) yes
N11 Mn1 N13 . . 89.80(10) yes
N11 Mn1 N13 . 2_655 90.20(10) yes
N12 Mn1 N13 . . 88.90(10) yes
N12 Mn1 N13 . 2_655 91.10(10) yes
N11 Mn1 N11 . 2_655 180.0(2) yes
N12 Mn1 N12 . 2_655 180.00(10) yes
N13 Mn1 N13 . 2_655 180.0(2) yes
N21 Mn2 N22 . . 94.30(10) yes
N21 Mn2 N22 . 2_665 85.70(10) yes
N21 Mn2 N23 . . 89.20(10) yes
N21 Mn2 N23 . 2_665 90.80(10) yes
N22 Mn2 N23 . . 88.60(10) yes
N22 Mn2 N23 . 2_665 91.40(10) yes
N23 Mn2 N23 . 2_665 180.0(2) yes
N21 Mn2 N21 . 2_665 180.0(2) yes
N22 Mn2 N22 . 2_665 180.00(10) yes
N31 Mn3 N32 . . 94.00(10) yes
N31 Mn3 N33 . . 88.60(10) yes
N31 Mn3 N32' . . 85.90(10) yes
N31 Mn3 N33' . . 91.40(10) yes
N32 Mn3 N33 . . 89.20(10) yes
N32 Mn3 N31' . . 86.00(10) yes
N32 Mn3 N33' . . 90.50(10) yes
N33 Mn3 N31' . . 91.40(10) yes
N33 Mn3 N32' . . 89.80(10) yes
N31' Mn3 N32' . . 94.10(10) yes
N31' Mn3 N33' . . 88.60(10) yes
N32' Mn3 N33' . . 90.50(10) yes
N31 Mn3 N31' . . 180.00(10) yes
N32 Mn3 N32' . . 179.00(10) yes
N33 Mn3 N33' . . 179.70(10) yes
N41 Mn4 N42 . . 94.20(10) yes
N41 Mn4 N42 . 4_656 85.80(10) yes
N41 Mn4 N43 . . 88.90(10) yes
N41 Mn4 N43 . 4_656 91.10(10) yes
N42 Mn4 N43 . . 88.60(10) yes
N42 Mn4 N43 . 4_656 91.40(10) yes
N41 Mn4 N41 . 4_656 180.00(10) yes
N42 Mn4 N42 . 4_656 180.0(2) yes
N43 Mn4 N43 . 4_656 180.0(2) yes
N51 Mn5 N52 . . 93.60(10) yes
N51 Mn5 N52 . 4_666 86.40(10) yes
N51 Mn5 N53 . . 89.80(10) yes
N51 Mn5 N53 . 4_666 90.20(10) yes
N52 Mn5 N53 . . 88.60(10) yes
N52 Mn5 N53 . 4_666 91.40(10) yes
N51 Mn5 N51 . 4_666 180.0(2) yes
N52 Mn5 N52 . 4_666 180.0(2) yes
N53 Mn5 N53 . 4_666 180.0(2) yes
N61 Mn6 N62 . . 94.70(10) yes
N61 Mn6 N63 . . 89.10(10) yes
N61 Mn6 N62' . . 85.20(10) yes
N61 Mn6 N63' . . 91.20(10) yes
N62 Mn6 N63 . . 89.90(10) yes
N62 Mn6 N61' . . 85.40(10) yes
N62 Mn6 N63' . . 90.60(10) yes
N63 Mn6 N61' . . 90.80(10) yes
N63 Mn6 N62' . . 90.10(10) yes
N61' Mn6 N62' . . 94.60(10) yes
N61' Mn6 N63' . . 88.90(10) yes
N62' Mn6 N63' . . 89.40(10) yes
N61 Mn6 N61' . . 179.80(10) yes
N62 Mn6 N62' . . 179.90(10) yes
N63 Mn6 N63' . . 179.40(10) yes
Mn1 N11 C11 . . 106.40(10) yes
Mn1 N11 C12 . . 116.30(10) yes
C11 N11 C12 . . 111.3(2) yes
Mn1 N12 C14 . . 116.4(2) yes
Mn1 N12 C15 . . 106.50(10) yes
C14 N12 C15 . . 113.0(2) yes
N11 C11 C15 . 2_655 107.5(2) yes
N11 C12 C13 . . 112.2(2) yes
C12 C13 C14 . . 116.0(2) yes
N12 C14 C13 . . 111.8(2) yes
N12 C15 C11 . 2_655 108.2(2) yes
Mn1 N13 C16 . . 160.4(3) yes
N13 C16 O11 . . 176.0(4) yes
Mn2 N21 C21 . . 107.00(10) yes
Mn2 N21 C22 . . 117.0(2) yes
C21 N21 C22 . . 112.9(2) yes
Mn2 N22 C24 . . 117.5(2) yes
Mn2 N22 C25 . . 106.10(10) yes
C24 N22 C25 . . 112.8(2) yes
N21 C21 C25 . 2_665 108.5(2) yes
N21 C22 C23 . . 111.0(2) yes
C22 C23 C24 . . 115.9(2) yes
N22 C24 C23 . . 112.5(2) yes
N22 C25 C21 . 2_665 108.3(2) yes
Mn2 N23 C26 . . 156.7(3) yes
N23 C26 O21 . . 176.9(4) yes
Mn3 N31 C31 . . 106.2(2) yes
Mn3 N31 C32 . . 116.1(2) yes
C31 N31 C32 . . 112.0(2) yes
Mn3 N32 C34 . . 116.1(2) yes
Mn3 N32 C35 . . 105.6(2) yes
C34 N32 C35 . . 112.4(2) yes
N31 C31 C35' . . 107.7(2) yes
N31 C32 C33 . . 110.8(2) yes
C32 C33 C34 . . 115.5(2) yes
N32 C34 C33 . . 112.1(2) yes
N32 C35 C31' . . 108.9(2) yes
Mn3 N33 C36 . . 157.7(3) yes
N33 C36 O31 . . 177.0(3) yes
Mn3 N31' C31' . . 106.4(2) yes
Mn3 N31' C32' . . 116.8(2) yes
C31' N31' C32' . . 111.4(2) yes
Mn3 N32' C34' . . 115.7(2) yes
Mn3 N32' C35' . . 105.8(2) yes
C34' N32' C35' . . 112.3(2) yes
C35 C31' N31' . . 108.0(2) yes
N31' C32' C33' . . 111.4(2) yes
C32' C33' C34' . . 114.6(2) yes
N32' C34' C33' . . 112.0(2) yes
C31 C35' N32' . . 108.4(2) yes
Mn3 N33' C36' . . 163.3(3) yes
N33' C36' O31' . . 177.3(3) yes
Mn4 N41 C41 . . 106.10(10) yes
Mn4 N41 C42 . . 115.6(2) yes
C41 N41 C42 . . 113.4(2) yes
Mn4 N42 C44 . . 118.1(2) yes
Mn4 N42 C45 . . 106.50(10) yes
C44 N42 C45 . . 111.6(2) yes
N41 C41 C45 . 4_656 108.9(2) yes
N41 C42 C43 . . 112.3(2) yes
C42 C43 C44 . . 115.3(2) yes
N42 C44 C43 . . 112.4(2) yes
N42 C45 C41 . 4_656 107.0(2) yes
Mn4 N43 C46 . . 157.4(3) yes
N43 C46 O41 . . 177.6(4) yes
Mn5 N51 C51 . . 105.20(10) yes
Mn5 N51 C52 . . 116.8(2) yes
C51 N51 C52 . . 112.2(2) yes
Mn5 N52 C54 . . 117.5(2) yes
Mn5 N52 C55 . . 105.80(10) yes
C54 N52 C55 . . 112.5(2) yes
N51 C51 C55 . 4_666 109.1(2) yes
N51 C52 C53 . . 111.6(2) yes
C52 C53 C54 . . 116.1(2) yes
N52 C54 C53 . . 111.1(2) yes
N52 C55 C51 . 4_666 107.8(2) yes
Mn5 N53 C56 . . 163.4(3) yes
N53 C56 O51 . . 178.0(4) yes
Mn6 N61 C61 . . 106.5(2) yes
Mn6 N61 C62 . . 116.1(2) yes
C61 N61 C62 . . 113.0(2) yes
Mn6 N62 C64 . . 116.6(2) yes
Mn6 N62 C65 . . 107.4(2) yes
C64 N62 C65 . . 111.6(2) yes
N61 C61 C65' . . 109.2(2) yes
N61 C62 C63 . . 113.0(3) yes
C62 C63 C64 . . 115.1(3) yes
N62 C64 C63 . . 112.4(2) yes
N62 C65 C61' . . 107.2(2) yes
Mn6 N63 C66 . . 166.5(3) yes
N63 C66 O61 . . 178.3(4) yes
Mn6 N61' C61' . . 106.0(2) yes
Mn6 N61' C62' . . 116.1(2) yes
C61' N61' C62' . . 113.7(2) yes
Mn6 N62' C64' . . 116.2(2) yes
Mn6 N62' C65' . . 107.6(2) yes
C64' N62' C65' . . 112.1(2) yes
C65 C61' N61' . . 109.7(2) yes
N61' C62' C63' . . 112.8(3) yes
C62' C63' C64' . . 115.4(3) yes
N62' C64' C63' . . 113.0(2) yes
C61 C65' N62' . . 107.3(2) yes
Mn6 N63' C66' . . 159.7(3) yes
N63' C66' O61' . . 177.4(3) yes
O12 CL1 O13 . . 110.80(10) yes
O12 CL1 O14 . . 107.60(10) yes
O12 CL1 O15 . . 109.20(10) yes
O13 CL1 O14 . . 110.40(10) yes
O13 CL1 O15 . . 110.00(10) yes
O14 CL1 O15 . . 108.9(2) yes
O22 CL2 O23 . . 111.0(2) yes
O22 CL2 O24 . . 108.30(10) yes
O22 CL2 O25 . . 108.20(10) yes
O23 CL2 O24 . . 110.70(10) yes
O23 CL2 O25 . . 109.50(10) yes
O24 CL2 O25 . . 109.0(2) yes
O32 CL3 O33 . . 109.20(10) yes
O32 CL3 O34 . . 108.70(10) yes
O32 CL3 O35 . . 109.60(10) yes
O33 CL3 O34 . . 109.10(10) yes
O33 CL3 O35 . . 110.00(10) yes
O34 CL3 O35 . . 110.10(10) yes
O42 CL4 O43 . . 109.7(2) yes
O42 CL4 O44 . . 108.80(10) yes
O42 CL4 O45 . . 108.90(10) yes
O43 CL4 O44 . . 109.60(10) yes
O43 CL4 O45 . . 109.50(10) yes
O44 CL4 O45 . . 110.4(2) yes
Mn1 N11 H1N11 . . 107.50(10) no
C11 N11 H1N11 . . 107.5(2) no
C12 N11 H1N11 . . 107.5(2) no
Mn1 N12 H1N12 . . 106.80(10) no
C14 N12 H1N12 . . 106.8(2) no
C15 N12 H1N12 . . 106.8(2) no
N11 C11 H1C11 . . 110.0(2) no
N11 C11 H2C11 . . 110.0(2) no
C15 C11 H1C11 2_655 . 110.0(2) no
C15 C11 H2C11 2_655 . 110.0(2) no
H1C11 C11 H2C11 . . 109.5(2) no
N11 C12 H1C12 . . 108.8(2) no
N11 C12 H2C12 . . 108.8(2) no
C13 C12 H1C12 . . 108.8(2) no
C13 C12 H2C12 . . 108.8(2) no
H1C12 C12 H2C12 . . 109.5(2) no
C12 C13 H1C13 . . 107.8(2) no
C12 C13 H2C13 . . 107.8(2) no
C14 C13 H1C13 . . 107.8(2) no
C14 C13 H2C13 . . 107.8(2) no
H1C13 C13 H2C13 . . 109.5(2) no
N12 C14 H1C14 . . 108.9(2) no
N12 C14 H2C14 . . 108.9(2) no
C13 C14 H1C14 . . 108.9(2) no
C13 C14 H2C14 . . 108.9(2) no
H1C14 C14 H2C14 . . 109.5(2) no
N12 C15 H1C15 . . 109.8(2) no
N12 C15 H2C15 . . 109.8(2) no
C11 C15 H1C15 2_655 . 109.8(2) no
C11 C15 H2C15 2_655 . 109.8(2) no
H1C15 C15 H2C15 . . 109.5(2) no
Mn2 N21 H1N21 . . 106.40(10) no
C21 N21 H1N21 . . 106.4(2) no
C22 N21 H1N21 . . 106.4(2) no
Mn2 N22 H1N22 . . 106.60(10) no
C24 N22 H1N22 . . 106.6(2) no
C25 N22 H1N22 . . 106.6(2) no
N21 C21 H1C21 . . 109.7(2) no
N21 C21 H2C21 . . 109.7(2) no
C25 C21 H1C21 2_665 . 109.7(2) no
C25 C21 H2C21 2_665 . 109.7(2) no
H1C21 C21 H2C21 . . 109.5(2) no
N21 C22 H1C22 . . 109.1(2) no
N21 C22 H2C22 . . 109.1(2) no
C23 C22 H1C22 . . 109.1(2) no
C23 C22 H2C22 . . 109.1(2) no
H1C22 C22 H2C22 . . 109.5(3) no
C22 C23 H1C23 . . 107.8(2) no
C22 C23 H2C23 . . 107.8(2) no
C24 C23 H1C23 . . 107.8(2) no
C24 C23 H2C23 . . 107.8(2) no
H1C23 C23 H2C23 . . 109.5(2) no
N22 C24 H1C24 . . 108.7(2) no
N22 C24 H2C24 . . 108.7(2) no
C23 C24 H1C24 . . 108.7(2) no
C23 C24 H2C24 . . 108.7(2) no
H1C24 C24 H2C24 . . 109.5(2) no
N22 C25 H1C25 . . 109.8(2) no
N22 C25 H2C25 . . 109.8(2) no
C21 C25 H1C25 2_665 . 109.8(2) no
C21 C25 H2C25 2_665 . 109.8(2) no
H1C25 C25 H2C25 . . 109.5(2) no
Mn3 N31 H1N31 . . 107.40(10) no
C31 N31 H1N31 . . 107.4(2) no
C32 N31 H1N31 . . 107.4(2) no
Mn3 N32 H1N32 . . 107.50(10) no
C34 N32 H1N32 . . 107.5(2) no
C35 N32 H1N32 . . 107.5(2) no
N31 C31 H1C31 . . 109.9(2) no
N31 C31 H2C31 . . 109.9(2) no
C35' C31 H1C31 . . 109.9(2) no
C35' C31 H2C31 . . 109.9(3) no
H1C31 C31 H2C31 . . 109.5(3) no
N31 C32 H1C32 . . 109.1(2) no
N31 C32 H2C32 . . 109.1(2) no
C33 C32 H1C32 . . 109.1(2) no
C33 C32 H2C32 . . 109.1(2) no
H1C32 C32 H2C32 . . 109.5(3) no
C32 C33 H1C33 . . 107.9(3) no
C32 C33 H2C33 . . 107.9(3) no
C34 C33 H1C33 . . 107.9(2) no
C34 C33 H2C33 . . 107.9(3) no
H1C33 C33 H2C33 . . 109.5(3) no
N32 C34 H1C34 . . 108.8(2) no
N32 C34 H2C34 . . 108.8(2) no
C33 C34 H1C34 . . 108.8(2) no
C33 C34 H2C34 . . 108.8(3) no
H1C34 C34 H2C34 . . 109.5(3) no
N32 C35 H1C35 . . 109.6(3) no
N32 C35 H2C35 . . 109.6(2) no
C31' C35 H1C35 . . 109.6(3) no
C31' C35 H2C35 . . 109.6(3) no
H1C35 C35 H2C35 . . 109.5(2) no
Mn3 N31' H1N31' . . 107.30(10) no
C31' N31' H1N31' . . 107.3(2) no
C32' N31' H1N31' . . 107.3(2) no
Mn3 N32' H1N32' . . 107.60(10) no
C34' N32' H1N32' . . 107.6(2) no
C35' N32' H1N32' . . 107.6(2) no
C35 C31' H1C31' . . 109.8(3) no
C35 C31' H2C31' . . 109.8(2) no
N31' C31' H1C31' . . 109.8(2) no
N31' C31' H2C31' . . 109.8(2) no
H1C31' C31' H2C31' . . 109.5(3) no
N31' C32' H1C32' . . 109.0(2) no
N31' C32' H2C32' . . 109.0(2) no
C33' C32' H1C32' . . 109.0(2) no
C33' C32' H2C32' . . 109.0(2) no
H1C32' C32' H2C32' . . 109.5(3) no
C32' C33' H1C33' . . 108.2(3) no
C32' C33' H2C33' . . 108.2(3) no
C34' C33' H1C33' . . 108.2(3) no
C34' C33' H2C33' . . 108.2(2) no
H1C33' C33' H2C33' . . 109.5(3) no
N32' C34' H1C34' . . 108.8(2) no
N32' C34' H2C34' . . 108.8(2) no
C33' C34' H1C34' . . 108.8(3) no
C33' C34' H2C34' . . 108.8(2) no
H1C34' C34' H2C34' . . 109.5(3) no
C31 C35' H1C35' . . 109.7(3) no
C31 C35' H2C35' . . 109.7(3) no
N32' C35' H1C35' . . 109.7(2) no
N32' C35' H2C35' . . 109.7(3) no
H1C35' C35' H2C35' . . 109.5(2) no
Mn4 N41 H1N41 . . 107.10(10) no
C41 N41 H1N41 . . 107.1(2) no
C42 N41 H1N41 . . 107.1(2) no
Mn4 N42 H1N42 . . 106.60(10) no
C44 N42 H1N42 . . 106.6(2) no
C45 N42 H1N42 . . 106.6(2) no
N41 C41 H1C41 . . 109.6(2) no
N41 C41 H2C41 . . 109.6(2) no
C45 C41 H1C41 4_656 . 109.6(2) no
C45 C41 H2C41 4_656 . 109.6(2) no
H1C41 C41 H2C41 . . 109.5(3) no
N41 C42 H1C42 . . 108.8(2) no
N41 C42 H2C42 . . 108.8(2) no
C43 C42 H1C42 . . 108.8(2) no
C43 C42 H2C42 . . 108.8(2) no
H1C42 C42 H2C42 . . 109.5(3) no
C42 C43 H1C43 . . 108.0(2) no
C42 C43 H2C43 . . 108.0(2) no
C44 C43 H1C43 . . 108.0(2) no
C44 C43 H2C43 . . 108.0(3) no
H1C43 C43 H2C43 . . 109.5(2) no
N42 C44 H1C44 . . 108.7(2) no
N42 C44 H2C44 . . 108.7(2) no
C43 C44 H1C44 . . 108.7(2) no
C43 C44 H2C44 . . 108.7(3) no
H1C44 C44 H2C44 . . 109.5(2) no
N42 C45 H1C45 . . 110.1(2) no
N42 C45 H2C45 . . 110.1(2) no
C41 C45 H1C45 4_656 . 110.1(2) no
C41 C45 H2C45 4_656 . 110.1(2) no
H1C45 C45 H2C45 . . 109.5(2) no
Mn5 N51 H1N51 . . 107.40(10) no
C51 N51 H1N51 . . 107.4(2) no
C52 N51 H1N51 . . 107.4(2) no
Mn5 N52 H1N52 . . 106.80(10) no
C54 N52 H1N52 . . 106.8(2) no
C55 N52 H1N52 . . 106.8(2) no
N51 C51 H1C51 . . 109.6(2) no
N51 C51 H2C51 . . 109.6(2) no
C55 C51 H1C51 4_666 . 109.6(2) no
C55 C51 H2C51 4_666 . 109.6(3) no
H1C51 C51 H2C51 . . 109.5(3) no
N51 C52 H1C52 . . 108.9(2) no
N51 C52 H2C52 . . 108.9(2) no
C53 C52 H1C52 . . 108.9(3) no
C53 C52 H2C52 . . 108.9(2) no
H1C52 C52 H2C52 . . 109.5(3) no
C52 C53 H1C53 . . 107.8(3) no
C52 C53 H2C53 . . 107.8(3) no
C54 C53 H1C53 . . 107.8(2) no
C54 C53 H2C53 . . 107.8(3) no
H1C53 C53 H2C53 . . 109.5(3) no
N52 C54 H1C54 . . 109.1(2) no
N52 C54 H2C54 . . 109.1(2) no
C53 C54 H1C54 . . 109.1(2) no
C53 C54 H2C54 . . 109.1(3) no
H1C54 C54 H2C54 . . 109.5(2) no
N52 C55 H1C55 . . 109.9(2) no
N52 C55 H2C55 . . 109.9(2) no
C51 C55 H1C55 4_666 . 109.9(3) no
C51 C55 H2C55 4_666 . 109.9(3) no
H1C55 C55 H2C55 . . 109.5(2) no
Mn6 N61 H1N61 . . 106.9(2) no
C61 N61 H1N61 . . 106.9(2) no
C62 N61 H1N61 . . 106.9(2) no
Mn6 N62 H1N62 . . 106.90(10) no
C64 N62 H1N62 . . 106.9(2) no
C65 N62 H1N62 . . 106.9(2) no
N61 C61 H1C61 . . 109.5(2) no
N61 C61 H2C61 . . 109.5(3) no
C65' C61 H1C61 . . 109.5(3) no
C65' C61 H2C61 . . 109.5(3) no
H1C61 C61 H2C61 . . 109.5(3) no
N61 C62 H1C62 . . 108.6(3) no
N61 C62 H2C62 . . 108.6(2) no
C63 C62 H1C62 . . 108.6(3) no
C63 C62 H2C62 . . 108.6(3) no
H1C62 C62 H2C62 . . 109.5(3) no
C62 C63 H1C63 . . 108.0(3) no
C62 C63 H2C63 . . 108.0(3) no
C64 C63 H1C63 . . 108.0(3) no
C64 C63 H2C63 . . 108.0(3) no
H1C63 C63 H2C63 . . 109.5(3) no
N62 C64 H1C64 . . 108.7(2) no
N62 C64 H2C64 . . 108.7(3) no
C63 C64 H1C64 . . 108.7(3) no
C63 C64 H2C64 . . 108.7(3) no
H1C64 C64 H2C64 . . 109.5(3) no
N62 C65 H1C65 . . 110.0(3) no
N62 C65 H2C65 . . 110.0(2) no
C61' C65 H1C65 . . 110.0(3) no
C61' C65 H2C65 . . 110.0(3) no
H1C65 C65 H2C65 . . 109.5(3) no
Mn6 N61' H1N61' . . 106.8(2) no
C61' N61' H1N61' . . 106.8(2) no
C62' N61' H1N61' . . 106.8(2) no
Mn6 N62' H1N62' . . 106.80(10) no
C64' N62' H1N62' . . 106.8(2) no
C65' N62' H1N62' . . 106.8(2) no
C65 C61' H1C61' . . 109.4(3) no
C65 C61' H2C61' . . 109.4(3) no
N61' C61' H1C61' . . 109.4(3) no
N61' C61' H2C61' . . 109.4(2) no
H1C61' C61' H2C61' . . 109.5(3) no
N61' C62' H1C62' . . 108.6(2) no
N61' C62' H2C62' . . 108.6(3) no
C63' C62' H1C62' . . 108.6(3) no
C63' C62' H2C62' . . 108.6(3) no
H1C62' C62' H2C62' . . 109.5(3) no
C62' C63' H1C63' . . 108.0(3) no
C62' C63' H2C63' . . 108.0(3) no
C64' C63' H1C63' . . 108.0(3) no
C64' C63' H2C63' . . 108.0(3) no
H1C63' C63' H2C63' . . 109.5(3) no
N62' C64' H1C64' . . 108.6(3) no
N62' C64' H2C64' . . 108.6(2) no
C63' C64' H1C64' . . 108.6(3) no
C63' C64' H2C64' . . 108.6(3) no
H1C64' C64' H2C64' . . 109.5(3) no
C61 C65' H1C65' . . 110.0(3) no
C61 C65' H2C65' . . 110.0(3) no
N62' C65' H1C65' . . 110.0(2) no
N62' C65' H2C65' . . 110.0(3) no
H1C65' C65' H2C65' . . 109.5(3) no

loop_
_geom_bond_atom_site_label_1
_geom_bond_atom_site_label_2
_geom_bond_site_symmetry_1
_geom_bond_site_symmetry_2
_geom_bond_distance
_geom_bond_publ_flag
Mn1 N11 . . 2.041(2) yes
Mn2 N21 . . 2.032(2) yes
Mn4 N41 . . 2.033(2) yes
Mn5 N51 . . 2.037(2) yes
Mn3 N31 . . 2.049(2) yes
Mn3 N31' . . 2.044(2) yes
Mn6 N61 . . 2.044(2) yes
Mn6 N61' . . 2.050(2) yes
Mn1 N12 . . 2.036(2) yes
Mn2 N22 . . 2.039(2) yes
Mn4 N42 . . 2.039(2) yes
Mn5 N52 . . 2.040(2) yes
Mn3 N32 . . 2.041(2) yes
Mn3 N32' . . 2.037(2) yes
Mn6 N62 . . 2.042(2) yes
Mn6 N62' . . 2.041(2) yes
Mn1 N13 . . 2.144(2) yes
Mn2 N23 . . 2.155(2) yes
Mn4 N43 . . 2.153(2) yes
Mn5 N53 . . 2.147(2) yes
Mn3 N33 . . 2.144(2) yes
Mn3 N33' . . 2.142(2) yes
Mn6 N63 . . 2.144(2) yes
Mn6 N63' . . 2.148(2) yes
N11 C11 . . 1.482(3) yes
N21 C21 . . 1.477(3) yes
N41 C41 . . 1.481(3) yes
N51 C51 . . 1.481(3) yes
N31 C31 . . 1.484(3) yes
N31' C31' . . 1.481(3) yes
N61 C61 . . 1.478(3) yes
N61' C61' . . 1.485(3) yes
N11 C12 . . 1.479(3) yes
N21 C22 . . 1.478(3) yes
N41 C42 . . 1.478(3) yes
N51 C52 . . 1.483(3) yes
N31 C32 . . 1.479(3) yes
N31' C32' . . 1.483(3) yes
N61 C62 . . 1.483(3) yes
N61' C62' . . 1.482(3) yes
N12 C14 . . 1.480(3) yes
N22 C24 . . 1.481(3) yes
N42 C44 . . 1.480(3) yes
N52 C54 . . 1.477(3) yes
N32 C34 . . 1.475(3) yes
N32' C34' . . 1.477(3) yes
N62 C64 . . 1.480(3) yes
N62' C64' . . 1.477(3) yes
N12 C15 . . 1.491(3) yes
N22 C25 . . 1.482(3) yes
N42 C45 . . 1.482(3) yes
N52 C55 . . 1.492(3) yes
N32 C35 . . 1.489(3) yes
N32' C35' . . 1.492(3) yes
N62 C65 . . 1.487(3) yes
N62' C65' . . 1.487(3) yes
C11 C15 . 2_655 1.502(3) yes
C21 C25 . 2_665 1.508(3) yes
C41 C45 . 4_656 1.513(3) yes
C51 C55 . 4_666 1.499(3) yes
C31 C35' . . 1.508(3) yes
C31' C35 . . 1.510(3) yes
C61 C65' . . 1.513(3) yes
C61' C65 . . 1.509(3) yes
C12 C13 . . 1.517(3) yes
C22 C23 . . 1.512(3) yes
C42 C43 . . 1.515(3) yes
C52 C53 . . 1.513(3) yes
C32 C33 . . 1.516(3) yes
C32' C33' . . 1.516(3) yes
C62 C63 . . 1.519(3) yes
C62' C63' . . 1.516(3) yes
C13 C14 . . 1.513(3) yes
C23 C24 . . 1.520(3) yes
C43 C44 . . 1.516(3) yes
C53 C54 . . 1.508(3) yes
C33 C34 . . 1.520(3) yes
C33' C34' . . 1.518(3) yes
C63 C64 . . 1.522(3) yes
C63' C64' . . 1.519(3) yes
N13 C16 . . 1.173(3) yes
N23 C26 . . 1.181(3) yes
N43 C46 . . 1.180(3) yes
N53 C56 . . 1.174(3) yes
N33 C36 . . 1.174(3) yes
N33' C36' . . 1.171(3) yes
N63 C66 . . 1.172(3) yes
N63' C66' . . 1.172(3) yes
C16 O11 . . 1.193(3) yes
C26 O21 . . 1.197(3) yes
C46 O41 . . 1.195(3) yes
C56 O51 . . 1.194(3) yes
C36 O31 . . 1.197(2) yes
C36' O31' . . 1.202(2) yes
C66 O61 . . 1.199(3) yes
C66' O61' . . 1.196(3) yes
CL1 O12 . . 1.4480(10) yes
CL1 O13 . . 1.4290(10) yes
CL1 O14 . . 1.4390(10) yes
CL1 O15 . . 1.4350(10) yes
CL2 O22 . . 1.4410(10) yes
CL2 O23 . . 1.4270(10) yes
CL2 O24 . . 1.4330(10) yes
CL2 O25 . . 1.4360(10) yes
CL3 O32 . . 1.4490(10) yes
CL3 O33 . . 1.4310(10) yes
CL3 O34 . . 1.4390(10) yes
CL3 O35 . . 1.4350(10) yes
CL4 O42 . . 1.4420(10) yes
CL4 O43 . . 1.4270(10) yes
CL4 O44 . . 1.4340(10) yes
CL4 O45 . . 1.4370(10) yes
N11 O31' . 1_554 2.895(3) yes
N21 O31 . 2_665 2.830(3) yes
N31 O21 . 2_665 2.942(3) yes
N31' O11 . 1_556 2.896(3) yes
N41 O61' . 1_556 2.868(3) yes
N51 O61 . 4_666 2.830(3) yes
N61 O51 . 4_666 2.933(3) yes
N61' O41 . 1_554 2.970(3) yes
N11 H1N11 . . 1.000 no
N12 H1N12 . . 1.000 no
C11 H1C11 . . 1.000 no
C11 H2C11 . . 1.000 no
C12 H1C12 . . 1.000 no
C12 H2C12 . . 1.000 no
C13 H1C13 . . 1.000 no
C13 H2C13 . . 1.000 no
C14 H1C14 . . 1.000 no
C14 H2C14 . . 1.000 no
C15 H1C15 . . 1.000 no
C15 H2C15 . . 1.000 no
N21 H1N21 . . 1.000 no
N22 H1N22 . . 1.000 no
C21 H1C21 . . 1.000 no
C21 H2C21 . . 1.000 no
C22 H1C22 . . 1.000 no
C22 H2C22 . . 1.000 no
C23 H1C23 . . 1.000 no
C23 H2C23 . . 1.000 no
C24 H1C24 . . 1.000 no
C24 H2C24 . . 1.000 no
C25 H1C25 . . 1.000 no
C25 H2C25 . . 1.000 no
N31 H1N31 . . 1.000 no
N32 H1N32 . . 1.000 no
C31 H1C31 . . 1.000 no
C31 H2C31 . . 1.000 no
C32 H1C32 . . 1.000 no
C32 H2C32 . . 1.000 no
C33 H1C33 . . 1.000 no
C33 H2C33 . . 1.000 no
C34 H1C34 . . 1.000 no
C34 H2C34 . . 1.000 no
C35 H1C35 . . 1.000 no
C35 H2C35 . . 1.000 no
N31' H1N31' . . 1.000 no
N32' H1N32' . . 1.000 no
C31' H1C31' . . 1.000 no
C31' H2C31' . . 1.000 no
C32' H1C32' . . 1.000 no
C32' H2C32' . . 1.000 no
C33' H1C33' . . 1.000 no
C33' H2C33' . . 1.000 no
C34' H1C34' . . 1.000 no
C34' H2C34' . . 1.000 no
C35' H1C35' . . 1.000 no
C35' H2C35' . . 1.000 no
N41 H1N41 . . 1.000 no
N42 H1N42 . . 1.000 no
C41 H1C41 . . 1.000 no
C41 H2C41 . . 1.000 no
C42 H1C42 . . 1.000 no
C42 H2C42 . . 1.000 no
C43 H1C43 . . 1.000 no
C43 H2C43 . . 1.000 no
C44 H1C44 . . 1.000 no
C44 H2C44 . . 1.000 no
C45 H1C45 . . 1.000 no
C45 H2C45 . . 1.000 no
N51 H1N51 . . 1.000 no
N52 H1N52 . . 1.000 no
C51 H1C51 . . 1.000 no
C51 H2C51 . . 1.000 no
C52 H1C52 . . 1.000 no
C52 H2C52 . . 1.000 no
C53 H1C53 . . 1.000 no
C53 H2C53 . . 1.000 no
C54 H1C54 . . 1.000 no
C54 H2C54 . . 1.000 no
C55 H1C55 . . 1.000 no
C55 H2C55 . . 1.000 no
N61 H1N61 . . 1.000 no
N62 H1N62 . . 1.000 no
C61 H1C61 . . 1.000 no
C61 H2C61 . . 1.000 no
C62 H1C62 . . 1.000 no
C62 H2C62 . . 1.000 no
C63 H1C63 . . 1.000 no
C63 H2C63 . . 1.000 no
C64 H1C64 . . 1.000 no
C64 H2C64 . . 1.000 no
C65 H1C65 . . 1.000 no
C65 H2C65 . . 1.000 no
N61' H1N61' . . 1.000 no
N62' H1N62' . . 1.000 no
C61' H1C61' . . 1.000 no
C61' H2C61' . . 1.000 no
C62' H1C62' . . 1.000 no
C62' H2C62' . . 1.000 no
C63' H1C63' . . 1.000 no
C63' H2C63' . . 1.000 no
C64' H1C64' . . 1.000 no
C64' H2C64' . . 1.000 no
C65' H1C65' . . 1.000 no
C65' H2C65' . . 1.000 no

loop_
_geom_torsion_atom_site_label_1
_geom_torsion_atom_site_label_2
_geom_torsion_atom_site_label_3
_geom_torsion_atom_site_label_4
_geom_torsion_site_symmetry_1
_geom_torsion
_geom_torsion_publ_flag
C15 C11 N11 Mn1 2_655 -43.0(2) no
C15 C11 N11 C12 2_655 -170.6(2) no
C13 C12 N11 Mn1 . 55.3(3) no
C13 C12 N11 C11 . 177.4(2) no
C13 C14 N12 Mn1 . -56.3(3) no
C13 C14 N12 C15 . -180.0(2) no
C11 C15 N12 Mn1 2_655 40.8(2) no
C11 C15 N12 C14 2_655 169.8(2) no
C14 C13 C12 N11 . -69.2(3) no
N12 C14 C13 C12 . 69.5(3) no
C25 C21 N21 Mn2 2_665 -39.5(2) no
C25 C21 N21 C22 2_665 -169.6(2) no
C23 C22 N21 Mn2 . 57.5(3) no
C23 C22 N21 C21 . -177.6(2) no
C23 C24 N22 Mn2 . -52.5(3) no
C23 C24 N22 C25 . -176.5(2) no
C21 C25 N22 Mn2 2_665 41.9(2) no
C21 C25 N22 C24 2_665 171.9(2) no
C24 C23 C22 N21 . -70.5(3) no
N22 C24 C23 C22 . 68.1(3) no
C35' C31 N31 Mn3 . -41.6(3) no
C35' C31 N31 C32 . -169.4(2) no
C33 C32 N31 Mn3 . 58.0(3) no
C33 C32 N31 C31 . -179.8(2) no
C33 C34 N32 Mn3 . -56.3(3) no
C33 C34 N32 C35 . -178.0(2) no
C31' C35 N32 Mn3 . 41.5(3) no
C31' C35 N32 C34 . 169.0(2) no
N32' C35' C31 N31 . 57.4(3) no
C34 C33 C32 N31 . -70.7(3) no
N32 C34 C33 C32 . 70.3(4) no
N31' C31' C35 N32 . -56.4(3) no
C35 C31' N31' Mn3 . 40.9(3) no
C35 C31' N31' C32' . 169.2(2) no
C33' C32' N31' Mn3 . -56.2(3) no
C33' C32' N31' C31' . -178.7(2) no
C33' C34' N32' Mn3 . 58.1(3) no
C33' C34' N32' C35' . 179.6(2) no
C31 C35' N32' Mn3 . -42.3(3) no
C31 C35' N32' C34' . -169.4(2) no
C34' C33' C32' N31' . 70.0(3) no
N32' C34' C33' C32' . -71.7(4) no
C45 C41 N41 Mn4 4_656 -41.0(2) no
C45 C41 N41 C42 4_656 -169.0(2) no
C43 C42 N41 Mn4 . 58.6(3) no
C43 C42 N41 C41 . -178.5(2) no
C43 C44 N42 Mn4 . -52.6(3) no
C43 C44 N42 C45 . -176.6(2) no
C41 C45 N42 Mn4 4_656 42.1(2) no
C41 C45 N42 C44 4_656 172.4(2) no
C44 C43 C42 N41 . -70.9(3) no
N42 C44 C43 C42 . 66.8(3) no
C55 C51 N51 Mn5 4_666 -42.6(2) no
C55 C51 N51 C52 4_666 -170.6(2) no
C53 C52 N51 Mn5 . 56.1(3) no
C53 C52 N51 C51 . 177.6(2) no
C53 C54 N52 Mn5 . -56.0(3) no
C53 C54 N52 C55 . -179.3(2) no
C51 C55 N52 Mn5 4_666 40.5(2) no
C51 C55 N52 C54 4_666 170.1(2) no
C54 C53 C52 N51 . -69.9(3) no
N52 C54 C53 C52 . 69.4(3) no
C65' C61 N61 Mn6 . -41.3(3) no
C65' C61 N61 C62 . -169.9(3) no
C63 C62 N61 Mn6 . 55.6(3) no
C63 C62 N61 C61 . 179.1(3) no
C63 C64 N62 Mn6 . -55.9(3) no
C63 C64 N62 C65 . -179.8(3) no
C61' C65 N62 Mn6 . 40.7(3) no
C61' C65 N62 C64 . 169.7(3) no
N62' C65' C61 N61 . 55.0(3) no
C64 C63 C62 N61 . -69.0(4) no
N62 C64 C63 C62 . 68.8(4) no
N61' C61' C65 N62 . -55.3(3) no
C65 C61' N61' Mn6 . 40.6(3) no
C65 C61' N61' C62' . 169.4(3) no
C63' C62' N61' Mn6 . -55.6(3) no
C63' C62' N61' C61' . -179.0(2) no
C63' C64' N62' Mn6 . 55.9(3) no
C63' C64' N62' C65' . -179.7(3) no
C61 C65' N62' Mn6 . -39.9(3) no
C61 C65' N62' C64' . -168.9(3) no
C64' C63' C62' N61' . 68.5(4) no
N62' C64' C63' C62' . -68.7(4) no
